data_4340667
loop_
_publ_author_name
'Comanescu, Cezar C.'
'Iluc, Vlad M.'

_publ_section_title
;
 Flexible Coordination of Diphosphine Ligands Leading to cis and trans
 Pd(0), Pd(II), and Rh(I) Complexes.
;
_journal_issue 16
_journal_name_full 'Inorganic chemistry'
_journal_page_first 8517
_journal_page_last 8528
_journal_paper_doi 10.1021/ic5010566
_journal_volume 53
_journal_year 2014
_chemical_formula_sum 'C50 H76 P4 Pd2'
_chemical_formula_weight 1013.79
_chemical_name_systematic
; 
 ? 
;
_space_group_IT_number 13
_symmetry_cell_setting monoclinic
_symmetry_space_group_name_Hall '-P 2yac'
_symmetry_space_group_name_H-M 'P 1 2/n 1'
_atom_sites_solution_hydrogens geom
_atom_sites_solution_primary direct
_atom_sites_solution_secondary difmap
_audit_creation_method SHELXL-97
_cell_angle_alpha 90.00
_cell_angle_beta 112.3640(10)
_cell_angle_gamma 90.00
_cell_formula_units_Z 4
_cell_length_a 19.7619(12)
_cell_length_b 13.7004(9)
_cell_length_c 19.9613(13)
_cell_measurement_reflns_used 6572
_cell_measurement_temperature 120(2)
_cell_measurement_theta_max 25.629
_cell_measurement_theta_min 2.206
_cell_volume 4997.9(6)
_computing_structure_refinement 'SHELXL-97 (Sheldrick, 1997)'
_computing_structure_solution 'SHELXS-97 (Sheldrick, 1990)'
_diffrn_ambient_temperature 120(2)
_diffrn_detector_area_resol_mean 8.33
_diffrn_measured_fraction_theta_full 1.000
_diffrn_measured_fraction_theta_max 1.000
_diffrn_measurement_device_type 'Bruker APEX II'
_diffrn_measurement_method 'combination of \w- and \f-scans'
_diffrn_radiation_monochromator graphite
_diffrn_radiation_source 'fine-focus sealed tube'
_diffrn_radiation_type MoK\a
_diffrn_radiation_wavelength 0.71073
_diffrn_reflns_av_R_equivalents 0.0957
_diffrn_reflns_av_sigmaI/netI 0.0657
_diffrn_reflns_limit_h_max 23
_diffrn_reflns_limit_h_min -23
_diffrn_reflns_limit_k_max 16
_diffrn_reflns_limit_k_min -16
_diffrn_reflns_limit_l_max 23
_diffrn_reflns_limit_l_min -23
_diffrn_reflns_number 62041
_diffrn_reflns_theta_full 25.00
_diffrn_reflns_theta_max 25.00
_diffrn_reflns_theta_min 1.23
_diffrn_standards_decay_% 0
_diffrn_standards_interval_count 0
_diffrn_standards_interval_time 0
_diffrn_standards_number 0
_exptl_absorpt_coefficient_mu 0.879
_exptl_absorpt_correction_T_max 0.7453
_exptl_absorpt_correction_T_min 0.6684
_exptl_absorpt_correction_type multi-scan
_exptl_absorpt_process_details 'Bruker AXS area detector scaling and absorption correction'
_exptl_crystal_density_diffrn 1.347
_exptl_crystal_density_method 'not measured'
_exptl_crystal_description block
_exptl_crystal_F_000 2112
_exptl_crystal_size_max 0.13
_exptl_crystal_size_mid 0.11
_exptl_crystal_size_min 0.06
_refine_diff_density_max 3.044
_refine_diff_density_min -2.222
_refine_diff_density_rms 0.123
_refine_ls_extinction_method none
_refine_ls_goodness_of_fit_ref 1.019
_refine_ls_hydrogen_treatment constr
_refine_ls_matrix_type full
_refine_ls_number_parameters 523
_refine_ls_number_reflns 8823
_refine_ls_number_restraints 0
_refine_ls_restrained_S_all 1.019
_refine_ls_R_factor_all 0.0927
_refine_ls_R_factor_gt 0.0610
_refine_ls_shift/su_max 0.000
_refine_ls_shift/su_mean 0.000
_refine_ls_structure_factor_coef Fsqd
_refine_ls_weighting_details 'calc w=1/[\s^2^(Fo^2^)+(0.0272P)^2^+29.5111P] where P=(Fo^2^+2Fc^2^)/3'
_refine_ls_weighting_scheme calc
_refine_ls_wR_factor_gt 0.1128
_refine_ls_wR_factor_ref 0.1250
_reflns_number_gt 6320
_reflns_number_total 8823
_reflns_threshold_expression >2sigma(I)
_cod_data_source_file ic5010566_si_002.cif
_cod_data_source_block cc13
_cod_depositor_comments 'Adding full bibliography for 4340659--4340669.cif.'
_cod_original_sg_symbol_H-M P2/n
_cod_database_code 4340667

loop_
_symmetry_equiv_pos_as_xyz
'x, y, z'
'-x+1/2, y, -z+1/2'
'-x, -y, -z'
'x-1/2, -y, z-1/2'

loop_
_atom_site_label
_atom_site_type_symbol
_atom_site_fract_x
_atom_site_fract_y
_atom_site_fract_z
_atom_site_U_iso_or_equiv
_atom_site_adp_type
_atom_site_occupancy
_atom_site_symmetry_multiplicity
_atom_site_calc_flag
_atom_site_refinement_flags
Pd1 Pd 0.7500 0.21300(5) 0.2500 0.02064(16) Uani 1 2 d S
C1 C 0.6703(3) 0.3769(4) 0.3130(3) 0.0193(13) Uani 1 1 d .
H1A H 0.7092 0.3506 0.2981 0.023 Uiso 1 1 calc R
H1B H 0.6853 0.4434 0.3324 0.023 Uiso 1 1 calc R
P1 P 0.78205(8) 0.19550(11) 0.37123(8) 0.0182(3) Uani 1 1 d .
Pd4 Pd 0.2500 0.39172(5) 0.2500 0.02078(16) Uani 1 2 d S
P4 P 0.30225(8) 0.41091(12) 0.37189(8) 0.0200(3) Uani 1 1 d .
P2 P 0.62956(8) 0.58240(11) 0.23114(8) 0.0182(3) Uani 1 1 d .
Pd2 Pd 0.7500 0.56913(5) 0.2500 0.01949(16) Uani 1 2 d S
C2 C 0.2355(3) 0.1971(5) 0.3577(3) 0.0271(15) Uani 1 1 d .
H2A H 0.2143 0.2609 0.3368 0.033 Uiso 1 1 calc R
H2B H 0.2404 0.1575 0.3183 0.033 Uiso 1 1 calc R
P3 P 0.14108(8) 0.01941(12) 0.26426(9) 0.0236(4) Uani 1 1 d .
Pd3 Pd 0.2500 0.02984(6) 0.2500 0.02888(19) Uani 1 2 d S
C11 C 0.7122(3) 0.2343(4) 0.4050(3) 0.0174(13) Uani 1 1 d .
C13 C 0.6109(3) 0.3365(5) 0.3989(3) 0.0254(14) Uani 1 1 d .
H13 H 0.5786 0.3892 0.3774 0.030 Uiso 1 1 calc R
C12 C 0.6651(3) 0.3139(4) 0.3724(3) 0.0189(13) Uani 1 1 d .
C14 C 0.6020(3) 0.2862(5) 0.4546(3) 0.0307(16) Uani 1 1 d .
H14 H 0.5641 0.3037 0.4706 0.037 Uiso 1 1 calc R
C15 C 0.6488(3) 0.2099(5) 0.4871(3) 0.0297(16) Uani 1 1 d .
H15 H 0.6437 0.1748 0.5259 0.036 Uiso 1 1 calc R
C16 C 0.7024(3) 0.1855(5) 0.4627(3) 0.0251(14) Uani 1 1 d .
H16 H 0.7345 0.1333 0.4857 0.030 Uiso 1 1 calc R
C23 C 0.5599(3) 0.2970(5) 0.2239(3) 0.0231(14) Uani 1 1 d .
H23 H 0.5773 0.2388 0.2507 0.028 Uiso 1 1 calc R
C22 C 0.5999(3) 0.3837(4) 0.2469(3) 0.0178(13) Uani 1 1 d .
C21 C 0.5738(3) 0.4704(4) 0.2071(3) 0.0184(13) Uani 1 1 d .
C24 C 0.4957(3) 0.2946(5) 0.1630(3) 0.0253(14) Uani 1 1 d .
H24 H 0.4702 0.2348 0.1475 0.030 Uiso 1 1 calc R
C25 C 0.4691(3) 0.3795(5) 0.1251(3) 0.0269(15) Uani 1 1 d .
H25 H 0.4244 0.3789 0.0840 0.032 Uiso 1 1 calc R
C26 C 0.5076(3) 0.4654(5) 0.1473(3) 0.0233(14) Uani 1 1 d .
H26 H 0.4883 0.5235 0.1208 0.028 Uiso 1 1 calc R
C32 C 0.1835(3) 0.1466(4) 0.3851(3) 0.0205(13) Uani 1 1 d .
C31 C 0.1367(3) 0.0699(4) 0.3476(3) 0.0191(13) Uani 1 1 d .
C36 C 0.0880(3) 0.0315(5) 0.3767(4) 0.0284(15) Uani 1 1 d .
H36 H 0.0557 -0.0196 0.3518 0.034 Uiso 1 1 calc R
C35 C 0.0859(3) 0.0666(5) 0.4412(3) 0.0296(16) Uani 1 1 d .
H35 H 0.0524 0.0394 0.4599 0.035 Uiso 1 1 calc R
C34 C 0.1322(4) 0.1405(5) 0.4780(4) 0.0319(16) Uani 1 1 d .
H34 H 0.1311 0.1649 0.5221 0.038 Uiso 1 1 calc R
C33 C 0.1793(3) 0.1780(5) 0.4502(3) 0.0276(15) Uani 1 1 d .
H33 H 0.2114 0.2285 0.4763 0.033 Uiso 1 1 calc R
C41 C 0.3462(3) 0.3051(5) 0.4291(3) 0.0207(13) Uani 1 1 d .
C42 C 0.3111(3) 0.2139(5) 0.4156(3) 0.0228(14) Uani 1 1 d .
C43 C 0.3469(4) 0.1330(5) 0.4556(3) 0.0287(15) Uani 1 1 d .
H43 H 0.3228 0.0716 0.4463 0.034 Uiso 1 1 calc R
C44 C 0.4170(4) 0.1394(5) 0.5087(4) 0.0328(16) Uani 1 1 d .
H44 H 0.4410 0.0831 0.5347 0.039 Uiso 1 1 calc R
C45 C 0.4508(3) 0.2292(5) 0.5227(3) 0.0302(16) Uani 1 1 d .
H45 H 0.4984 0.2354 0.5593 0.036 Uiso 1 1 calc R
C46 C 0.4156(3) 0.3103(5) 0.4839(3) 0.0251(14) Uani 1 1 d .
H46 H 0.4396 0.3717 0.4948 0.030 Uiso 1 1 calc R
C51 C 0.8659(3) 0.2580(5) 0.4334(3) 0.0224(14) Uani 1 1 d .
H51 H 0.9066 0.2386 0.4180 0.027 Uiso 1 1 calc R
C52 C 0.7993(4) 0.0658(5) 0.3974(4) 0.0295(15) Uani 1 1 d .
H52 H 0.8119 0.0598 0.4507 0.035 Uiso 1 1 calc R
C53 C 0.8898(4) 0.2309(5) 0.5131(3) 0.0333(17) Uani 1 1 d .
H53A H 0.8512 0.2485 0.5303 0.050 Uiso 1 1 calc R
H53B H 0.9348 0.2662 0.5413 0.050 Uiso 1 1 calc R
H53C H 0.8989 0.1605 0.5188 0.050 Uiso 1 1 calc R
C54 C 0.8573(3) 0.3684(5) 0.4239(3) 0.0275(15) Uani 1 1 d .
H54A H 0.8422 0.3848 0.3725 0.041 Uiso 1 1 calc R
H54B H 0.9041 0.4002 0.4515 0.041 Uiso 1 1 calc R
H54C H 0.8200 0.3911 0.4415 0.041 Uiso 1 1 calc R
C55 C 0.7333(4) 0.0028(5) 0.3578(4) 0.0383(18) Uani 1 1 d .
H55A H 0.7201 0.0091 0.3054 0.057 Uiso 1 1 calc R
H55B H 0.6921 0.0239 0.3702 0.057 Uiso 1 1 calc R
H55C H 0.7449 -0.0655 0.3721 0.057 Uiso 1 1 calc R
C56 C 0.8651(4) 0.0326(5) 0.3803(4) 0.0394(18) Uani 1 1 d .
H56A H 0.8719 -0.0380 0.3881 0.059 Uiso 1 1 calc R
H56B H 0.9092 0.0667 0.4121 0.059 Uiso 1 1 calc R
H56C H 0.8563 0.0477 0.3296 0.059 Uiso 1 1 calc R
C61 C 0.5815(3) 0.6658(5) 0.1550(3) 0.0274(15) Uani 1 1 d .
H61 H 0.5281 0.6644 0.1455 0.033 Uiso 1 1 calc R
C62 C 0.6068(3) 0.6274(4) 0.3080(3) 0.0204(13) Uani 1 1 d .
H62 H 0.6130 0.5698 0.3405 0.025 Uiso 1 1 calc R
C63 C 0.6090(4) 0.7704(5) 0.1725(4) 0.0364(17) Uani 1 1 d .
H63A H 0.6619 0.7723 0.1845 0.055 Uiso 1 1 calc R
H63B H 0.5985 0.7940 0.2139 0.055 Uiso 1 1 calc R
H63C H 0.5842 0.8121 0.1304 0.055 Uiso 1 1 calc R
C64 C 0.5921(4) 0.6322(5) 0.0867(3) 0.0305(16) Uani 1 1 d .
H64A H 0.5733 0.5657 0.0746 0.046 Uiso 1 1 calc R
H64B H 0.6443 0.6334 0.0952 0.046 Uiso 1 1 calc R
H64C H 0.5655 0.6761 0.0465 0.046 Uiso 1 1 calc R
C65 C 0.5276(3) 0.6598(5) 0.2872(4) 0.0296(15) Uani 1 1 d .
H65A H 0.5191 0.7200 0.2587 0.044 Uiso 1 1 calc R
H65B H 0.5180 0.6716 0.3312 0.044 Uiso 1 1 calc R
H65C H 0.4948 0.6085 0.2584 0.044 Uiso 1 1 calc R
C66 C 0.6609(4) 0.7038(5) 0.3541(3) 0.0309(16) Uani 1 1 d .
H66A H 0.7110 0.6802 0.3663 0.046 Uiso 1 1 calc R
H66B H 0.6524 0.7153 0.3987 0.046 Uiso 1 1 calc R
H66C H 0.6540 0.7649 0.3267 0.046 Uiso 1 1 calc R
C71 C 0.0635(3) 0.0803(5) 0.1915(3) 0.0289(16) Uani 1 1 d .
H71 H 0.0635 0.0562 0.1443 0.035 Uiso 1 1 calc R
C72 C 0.1120(4) -0.1097(5) 0.2643(4) 0.0338(17) Uani 1 1 d .
H72 H 0.0636 -0.1117 0.2693 0.041 Uiso 1 1 calc R
C73 C -0.0125(3) 0.0587(6) 0.1918(4) 0.0349(17) Uani 1 1 d .
H73A H -0.0496 0.0947 0.1524 0.052 Uiso 1 1 calc R
H73B H -0.0141 0.0791 0.2383 0.052 Uiso 1 1 calc R
H73C H -0.0224 -0.0115 0.1851 0.052 Uiso 1 1 calc R
C74 C 0.0772(4) 0.1898(5) 0.1940(4) 0.0356(17) Uani 1 1 d .
H74A H 0.1270 0.2021 0.1967 0.053 Uiso 1 1 calc R
H74B H 0.0714 0.2177 0.2368 0.053 Uiso 1 1 calc R
H74C H 0.0420 0.2203 0.1502 0.053 Uiso 1 1 calc R
C75 C 0.1680(4) -0.1651(5) 0.3266(4) 0.043(2) Uani 1 1 d .
H75A H 0.1518 -0.2327 0.3263 0.065 Uiso 1 1 calc R
H75B H 0.1732 -0.1341 0.3725 0.065 Uiso 1 1 calc R
H75C H 0.2153 -0.1643 0.3213 0.065 Uiso 1 1 calc R
C76 C 0.1051(4) -0.1560(6) 0.1929(4) 0.051(2) Uani 1 1 d .
H76A H 0.0660 -0.1234 0.1531 0.076 Uiso 1 1 calc R
H76B H 0.0934 -0.2254 0.1934 0.076 Uiso 1 1 calc R
H76C H 0.1514 -0.1489 0.1862 0.076 Uiso 1 1 calc R
C81 C 0.2375(3) 0.4484(5) 0.4148(3) 0.0280(15) Uani 1 1 d .
H81 H 0.2084 0.3887 0.4148 0.034 Uiso 1 1 calc R
C82 C 0.3763(3) 0.5034(5) 0.3983(3) 0.0275(15) Uani 1 1 d .
H82 H 0.3985 0.5081 0.4523 0.033 Uiso 1 1 calc R
C83 C 0.4350(4) 0.4715(5) 0.3707(4) 0.0324(16) Uani 1 1 d .
H83A H 0.4143 0.4700 0.3177 0.049 Uiso 1 1 calc R
H83B H 0.4525 0.4062 0.3893 0.049 Uiso 1 1 calc R
H83C H 0.4759 0.5177 0.3875 0.049 Uiso 1 1 calc R
C84 C 0.3466(4) 0.6029(5) 0.3671(4) 0.0378(18) Uani 1 1 d .
H84A H 0.3200 0.5972 0.3146 0.057 Uiso 1 1 calc R
H84B H 0.3873 0.6488 0.3772 0.057 Uiso 1 1 calc R
H84C H 0.3133 0.6266 0.3894 0.057 Uiso 1 1 calc R
C85 C 0.2743(4) 0.4787(6) 0.4937(4) 0.046(2) Uani 1 1 d .
H85A H 0.2957 0.5439 0.4965 0.069 Uiso 1 1 calc R
H85B H 0.3130 0.4319 0.5194 0.069 Uiso 1 1 calc R
H85C H 0.2380 0.4801 0.5161 0.069 Uiso 1 1 calc R
C86 C 0.1820(4) 0.5246(6) 0.3706(4) 0.0427(19) Uani 1 1 d .
H86A H 0.2065 0.5877 0.3742 0.064 Uiso 1 1 calc R
H86B H 0.1431 0.5308 0.3895 0.064 Uiso 1 1 calc R
H86C H 0.1607 0.5042 0.3197 0.064 Uiso 1 1 calc R

loop_
_atom_site_aniso_label
_atom_site_aniso_U_11
_atom_site_aniso_U_22
_atom_site_aniso_U_33
_atom_site_aniso_U_23
_atom_site_aniso_U_13
_atom_site_aniso_U_12
Pd1 0.0231(3) 0.0247(4) 0.0133(3) 0.000 0.0060(3) 0.000
C1 0.019(3) 0.015(3) 0.023(3) 0.005(3) 0.007(3) 0.003(2)
P1 0.0211(8) 0.0190(8) 0.0136(7) 0.0024(6) 0.0058(6) 0.0037(6)
Pd4 0.0240(4) 0.0210(4) 0.0141(3) 0.000 0.0035(3) 0.000
P4 0.0220(8) 0.0221(9) 0.0136(7) 0.0007(7) 0.0044(6) -0.0017(7)
P2 0.0146(7) 0.0199(8) 0.0202(8) 0.0045(7) 0.0068(6) 0.0010(6)
Pd2 0.0146(3) 0.0191(4) 0.0251(4) 0.000 0.0080(3) 0.000
C2 0.027(3) 0.030(4) 0.019(3) 0.001(3) 0.003(3) -0.006(3)
P3 0.0184(8) 0.0262(9) 0.0250(9) -0.0098(7) 0.0069(7) -0.0035(7)
Pd3 0.0175(4) 0.0381(5) 0.0287(4) 0.000 0.0062(3) 0.000
C11 0.012(3) 0.024(3) 0.015(3) -0.003(3) 0.005(2) -0.004(2)
C13 0.018(3) 0.027(4) 0.029(4) -0.003(3) 0.007(3) 0.001(3)
C12 0.015(3) 0.021(3) 0.018(3) 0.001(3) 0.003(2) -0.001(2)
C14 0.023(3) 0.050(5) 0.025(4) -0.012(3) 0.015(3) -0.013(3)
C15 0.030(4) 0.040(4) 0.022(3) 0.005(3) 0.014(3) -0.005(3)
C16 0.024(3) 0.028(4) 0.019(3) 0.006(3) 0.003(3) 0.000(3)
C23 0.027(3) 0.022(3) 0.024(3) -0.003(3) 0.013(3) -0.004(3)
C22 0.014(3) 0.024(3) 0.017(3) 0.001(3) 0.007(2) -0.003(2)
C21 0.020(3) 0.020(3) 0.019(3) 0.007(3) 0.011(3) 0.001(2)
C24 0.026(3) 0.021(3) 0.029(4) -0.006(3) 0.010(3) -0.013(3)
C25 0.015(3) 0.043(4) 0.019(3) -0.005(3) 0.003(3) -0.007(3)
C26 0.018(3) 0.029(4) 0.021(3) 0.006(3) 0.005(3) 0.007(3)
C32 0.025(3) 0.021(3) 0.014(3) 0.007(3) 0.005(2) 0.005(3)
C31 0.013(3) 0.021(3) 0.024(3) -0.001(3) 0.008(2) 0.001(2)
C36 0.018(3) 0.032(4) 0.032(4) 0.006(3) 0.005(3) 0.002(3)
C35 0.030(4) 0.036(4) 0.031(4) 0.017(3) 0.021(3) 0.017(3)
C34 0.042(4) 0.034(4) 0.021(3) 0.010(3) 0.014(3) 0.013(3)
C33 0.034(4) 0.029(4) 0.019(3) -0.001(3) 0.009(3) -0.003(3)
C41 0.019(3) 0.027(3) 0.015(3) -0.003(3) 0.005(2) -0.003(3)
C42 0.025(3) 0.024(3) 0.016(3) 0.006(3) 0.004(3) 0.000(3)
C43 0.034(4) 0.027(4) 0.026(4) 0.003(3) 0.011(3) 0.000(3)
C44 0.040(4) 0.026(4) 0.030(4) 0.009(3) 0.009(3) 0.010(3)
C45 0.024(3) 0.045(4) 0.019(3) 0.001(3) 0.006(3) 0.001(3)
C46 0.023(3) 0.034(4) 0.019(3) 0.003(3) 0.008(3) -0.002(3)
C51 0.017(3) 0.032(4) 0.017(3) 0.001(3) 0.006(2) 0.002(3)
C52 0.036(4) 0.022(4) 0.026(4) 0.001(3) 0.008(3) 0.008(3)
C53 0.030(4) 0.041(4) 0.019(3) 0.005(3) -0.002(3) -0.005(3)
C54 0.022(3) 0.030(4) 0.028(4) 0.004(3) 0.007(3) -0.006(3)
C55 0.050(4) 0.025(4) 0.031(4) 0.000(3) 0.005(3) -0.003(3)
C56 0.048(5) 0.031(4) 0.037(4) 0.006(3) 0.014(4) 0.014(3)
C61 0.023(3) 0.026(4) 0.034(4) 0.008(3) 0.011(3) 0.006(3)
C62 0.022(3) 0.019(3) 0.022(3) 0.000(3) 0.010(3) -0.004(3)
C63 0.051(4) 0.019(4) 0.040(4) 0.012(3) 0.018(4) -0.001(3)
C64 0.028(4) 0.034(4) 0.031(4) 0.005(3) 0.013(3) 0.003(3)
C65 0.028(3) 0.034(4) 0.031(4) 0.001(3) 0.016(3) 0.010(3)
C66 0.041(4) 0.031(4) 0.026(4) -0.008(3) 0.018(3) -0.009(3)
C71 0.019(3) 0.047(4) 0.018(3) -0.008(3) 0.005(3) -0.005(3)
C72 0.030(4) 0.024(4) 0.049(4) -0.018(3) 0.017(3) -0.010(3)
C73 0.019(3) 0.046(5) 0.036(4) -0.001(3) 0.007(3) 0.002(3)
C74 0.028(4) 0.051(5) 0.028(4) 0.014(3) 0.011(3) 0.008(3)
C75 0.045(4) 0.024(4) 0.069(6) -0.002(4) 0.030(4) -0.006(3)
C76 0.045(5) 0.047(5) 0.064(6) -0.027(4) 0.025(4) -0.014(4)
C81 0.029(3) 0.034(4) 0.024(3) 0.006(3) 0.013(3) 0.000(3)
C82 0.027(3) 0.032(4) 0.019(3) 0.000(3) 0.003(3) -0.002(3)
C83 0.028(4) 0.037(4) 0.035(4) -0.002(3) 0.015(3) -0.008(3)
C84 0.045(4) 0.025(4) 0.040(4) 0.004(3) 0.013(3) -0.010(3)
C85 0.053(5) 0.059(5) 0.033(4) -0.006(4) 0.026(4) 0.008(4)
C86 0.033(4) 0.046(5) 0.047(5) 0.008(4) 0.013(4) 0.012(4)

loop_
_atom_type_symbol
_atom_type_description
_atom_type_scat_dispersion_real
_atom_type_scat_dispersion_imag
_atom_type_scat_source
C C 0.0033 0.0016 'International Tables Vol C Tables 4.2.6.8 and 6.1.1.4'
H H 0.0000 0.0000 'International Tables Vol C Tables 4.2.6.8 and 6.1.1.4'
P P 0.1023 0.0942 'International Tables Vol C Tables 4.2.6.8 and 6.1.1.4'
Pd Pd -0.9988 1.0072 'International Tables Vol C Tables 4.2.6.8 and 6.1.1.4'

loop_
_geom_angle_atom_site_label_1
_geom_angle_atom_site_label_2
_geom_angle_atom_site_label_3
_geom_angle
_geom_angle_site_symmetry_1
_geom_angle_site_symmetry_3
P1 Pd1 P1 167.87(9) 2_655 .
C12 C1 C22 114.0(5) . .
C12 C1 H1A 108.7 . .
C22 C1 H1A 108.7 . .
C12 C1 H1B 108.7 . .
C22 C1 H1B 108.7 . .
H1A C1 H1B 107.6 . .
C11 P1 C52 105.0(3) . .
C11 P1 C51 103.1(3) . .
C52 P1 C51 103.4(3) . .
C11 P1 Pd1 114.71(19) . .
C52 P1 Pd1 110.5(2) . .
C51 P1 Pd1 118.7(2) . .
P4 Pd4 P4 166.68(9) . 2
C41 P4 C82 103.1(3) . .
C41 P4 C81 100.1(3) . .
C82 P4 C81 106.7(3) . .
C41 P4 Pd4 119.2(2) . .
C82 P4 Pd4 111.8(2) . .
C81 P4 Pd4 114.4(2) . .
C21 P2 C61 103.4(3) . .
C21 P2 C62 100.5(3) . .
C61 P2 C62 105.3(3) . .
C21 P2 Pd2 117.48(19) . .
C61 P2 Pd2 111.3(2) . .
C62 P2 Pd2 117.20(19) . .
P2 Pd2 P2 170.82(9) 2_655 .
C32 C2 C42 113.8(5) . .
C32 C2 H2A 108.8 . .
C42 C2 H2A 108.8 . .
C32 C2 H2B 108.8 . .
C42 C2 H2B 108.8 . .
H2A C2 H2B 107.7 . .
C31 P3 C72 103.7(3) . .
C31 P3 C71 103.3(3) . .
C72 P3 C71 105.3(3) . .
C31 P3 Pd3 117.51(18) . .
C72 P3 Pd3 111.5(2) . .
C71 P3 Pd3 114.3(2) . .
P3 Pd3 P3 172.81(9) . 2
C16 C11 C12 118.0(5) . .
C16 C11 P1 121.4(5) . .
C12 C11 P1 120.6(4) . .
C14 C13 C12 123.1(6) . .
C14 C13 H13 118.4 . .
C12 C13 H13 118.4 . .
C13 C12 C11 117.4(5) . .
C13 C12 C1 117.6(5) . .
C11 C12 C1 125.0(5) . .
C13 C14 C15 119.4(6) . .
C13 C14 H14 120.3 . .
C15 C14 H14 120.3 . .
C16 C15 C14 119.3(6) . .
C16 C15 H15 120.4 . .
C14 C15 H15 120.4 . .
C15 C16 C11 122.9(6) . .
C15 C16 H16 118.6 . .
C11 C16 H16 118.6 . .
C24 C23 C22 121.5(6) . .
C24 C23 H23 119.3 . .
C22 C23 H23 119.3 . .
C23 C22 C21 119.2(5) . .
C23 C22 C1 116.7(5) . .
C21 C22 C1 124.1(5) . .
C26 C21 C22 117.5(5) . .
C26 C21 P2 122.4(5) . .
C22 C21 P2 119.9(4) . .
C25 C24 C23 119.5(6) . .
C25 C24 H24 120.3 . .
C23 C24 H24 120.3 . .
C24 C25 C26 119.7(5) . .
C24 C25 H25 120.2 . .
C26 C25 H25 120.2 . .
C25 C26 C21 122.6(6) . .
C25 C26 H26 118.7 . .
C21 C26 H26 118.7 . .
C33 C32 C31 117.4(6) . .
C33 C32 C2 119.1(6) . .
C31 C32 C2 123.5(5) . .
C36 C31 C32 118.4(6) . .
C36 C31 P3 120.7(5) . .
C32 C31 P3 120.9(4) . .
C35 C36 C31 121.4(6) . .
C35 C36 H36 119.3 . .
C31 C36 H36 119.3 . .
C34 C35 C36 120.1(6) . .
C34 C35 H35 120.0 . .
C36 C35 H35 120.0 . .
C33 C34 C35 118.8(6) . .
C33 C34 H34 120.6 . .
C35 C34 H34 120.6 . .
C34 C33 C32 123.9(6) . .
C34 C33 H33 118.1 . .
C32 C33 H33 118.1 . .
C46 C41 C42 117.5(6) . .
C46 C41 P4 122.5(5) . .
C42 C41 P4 119.9(4) . .
C43 C42 C41 119.5(6) . .
C43 C42 C2 117.0(6) . .
C41 C42 C2 123.5(5) . .
C44 C43 C42 121.9(6) . .
C44 C43 H43 119.0 . .
C42 C43 H43 119.0 . .
C45 C44 C43 118.5(6) . .
C45 C44 H44 120.8 . .
C43 C44 H44 120.8 . .
C44 C45 C46 120.2(6) . .
C44 C45 H45 119.9 . .
C46 C45 H45 119.9 . .
C45 C46 C41 122.3(6) . .
C45 C46 H46 118.8 . .
C41 C46 H46 118.8 . .
C53 C51 C54 110.3(5) . .
C53 C51 P1 115.4(4) . .
C54 C51 P1 110.2(4) . .
C53 C51 H51 106.8 . .
C54 C51 H51 106.8 . .
P1 C51 H51 106.8 . .
C55 C52 C56 110.5(6) . .
C55 C52 P1 111.8(4) . .
C56 C52 P1 107.7(5) . .
C55 C52 H52 108.9 . .
C56 C52 H52 108.9 . .
P1 C52 H52 108.9 . .
C51 C53 H53A 109.5 . .
C51 C53 H53B 109.5 . .
H53A C53 H53B 109.5 . .
C51 C53 H53C 109.5 . .
H53A C53 H53C 109.5 . .
H53B C53 H53C 109.5 . .
C51 C54 H54A 109.5 . .
C51 C54 H54B 109.5 . .
H54A C54 H54B 109.5 . .
C51 C54 H54C 109.5 . .
H54A C54 H54C 109.5 . .
H54B C54 H54C 109.5 . .
C52 C55 H55A 109.5 . .
C52 C55 H55B 109.5 . .
H55A C55 H55B 109.5 . .
C52 C55 H55C 109.5 . .
H55A C55 H55C 109.5 . .
H55B C55 H55C 109.5 . .
C52 C56 H56A 109.5 . .
C52 C56 H56B 109.5 . .
H56A C56 H56B 109.5 . .
C52 C56 H56C 109.5 . .
H56A C56 H56C 109.5 . .
H56B C56 H56C 109.5 . .
C64 C61 C63 109.3(6) . .
C64 C61 P2 110.3(4) . .
C63 C61 P2 111.4(5) . .
C64 C61 H61 108.6 . .
C63 C61 H61 108.6 . .
P2 C61 H61 108.6 . .
C65 C62 C66 112.1(5) . .
C65 C62 P2 114.7(4) . .
C66 C62 P2 112.9(4) . .
C65 C62 H62 105.4 . .
C66 C62 H62 105.4 . .
P2 C62 H62 105.4 . .
C61 C63 H63A 109.5 . .
C61 C63 H63B 109.5 . .
H63A C63 H63B 109.5 . .
C61 C63 H63C 109.5 . .
H63A C63 H63C 109.5 . .
H63B C63 H63C 109.5 . .
C61 C64 H64A 109.5 . .
C61 C64 H64B 109.5 . .
H64A C64 H64B 109.5 . .
C61 C64 H64C 109.5 . .
H64A C64 H64C 109.5 . .
H64B C64 H64C 109.5 . .
C62 C65 H65A 109.5 . .
C62 C65 H65B 109.5 . .
H65A C65 H65B 109.5 . .
C62 C65 H65C 109.5 . .
H65A C65 H65C 109.5 . .
H65B C65 H65C 109.5 . .
C62 C66 H66A 109.5 . .
C62 C66 H66B 109.5 . .
H66A C66 H66B 109.5 . .
C62 C66 H66C 109.5 . .
H66A C66 H66C 109.5 . .
H66B C66 H66C 109.5 . .
C74 C71 C73 110.7(6) . .
C74 C71 P3 109.4(4) . .
C73 C71 P3 115.4(5) . .
C74 C71 H71 107.0 . .
C73 C71 H71 107.0 . .
P3 C71 H71 107.0 . .
C75 C72 C76 109.8(6) . .
C75 C72 P3 110.3(5) . .
C76 C72 P3 108.3(5) . .
C75 C72 H72 109.5 . .
C76 C72 H72 109.5 . .
P3 C72 H72 109.5 . .
C71 C73 H73A 109.5 . .
C71 C73 H73B 109.5 . .
H73A C73 H73B 109.5 . .
C71 C73 H73C 109.5 . .
H73A C73 H73C 109.5 . .
H73B C73 H73C 109.5 . .
C71 C74 H74A 109.5 . .
C71 C74 H74B 109.5 . .
H74A C74 H74B 109.5 . .
C71 C74 H74C 109.5 . .
H74A C74 H74C 109.5 . .
H74B C74 H74C 109.5 . .
C72 C75 H75A 109.5 . .
C72 C75 H75B 109.5 . .
H75A C75 H75B 109.5 . .
C72 C75 H75C 109.5 . .
H75A C75 H75C 109.5 . .
H75B C75 H75C 109.5 . .
C72 C76 H76A 109.5 . .
C72 C76 H76B 109.5 . .
H76A C76 H76B 109.5 . .
C72 C76 H76C 109.5 . .
H76A C76 H76C 109.5 . .
H76B C76 H76C 109.5 . .
C85 C81 C86 111.5(6) . .
C85 C81 P4 114.2(5) . .
C86 C81 P4 113.1(5) . .
C85 C81 H81 105.8 . .
C86 C81 H81 105.8 . .
P4 C81 H81 105.8 . .
C84 C82 C83 109.8(6) . .
C84 C82 P4 110.8(4) . .
C83 C82 P4 109.2(5) . .
C84 C82 H82 109.0 . .
C83 C82 H82 109.0 . .
P4 C82 H82 109.0 . .
C82 C83 H83A 109.5 . .
C82 C83 H83B 109.5 . .
H83A C83 H83B 109.5 . .
C82 C83 H83C 109.5 . .
H83A C83 H83C 109.5 . .
H83B C83 H83C 109.5 . .
C82 C84 H84A 109.5 . .
C82 C84 H84B 109.5 . .
H84A C84 H84B 109.5 . .
C82 C84 H84C 109.5 . .
H84A C84 H84C 109.5 . .
H84B C84 H84C 109.5 . .
C81 C85 H85A 109.5 . .
C81 C85 H85B 109.5 . .
H85A C85 H85B 109.5 . .
C81 C85 H85C 109.5 . .
H85A C85 H85C 109.5 . .
H85B C85 H85C 109.5 . .
C81 C86 H86A 109.5 . .
C81 C86 H86B 109.5 . .
H86A C86 H86B 109.5 . .
C81 C86 H86C 109.5 . .
H86A C86 H86C 109.5 . .
H86B C86 H86C 109.5 . .

loop_
_geom_bond_atom_site_label_1
_geom_bond_atom_site_label_2
_geom_bond_distance
_geom_bond_site_symmetry_2
Pd1 P1 2.2691(15) 2_655
Pd1 P1 2.2691(15) .
C1 C12 1.501(8) .
C1 C22 1.513(7) .
C1 H1A 0.9900 .
C1 H1B 0.9900 .
P1 C11 1.830(6) .
P1 C52 1.847(7) .
P1 C51 1.859(6) .
Pd4 P4 2.2680(15) .
Pd4 P4 2.2680(15) 2
P4 C41 1.845(6) .
P4 C82 1.854(7) .
P4 C81 1.861(7) .
P2 C21 1.843(6) .
P2 C61 1.849(6) .
P2 C62 1.861(6) .
P2 Pd2 2.2710(15) .
Pd2 P2 2.2710(15) 2_655
C2 C32 1.502(8) .
C2 C42 1.519(8) .
C2 H2A 0.9900 .
C2 H2B 0.9900 .
P3 C31 1.835(6) .
P3 C72 1.860(7) .
P3 C71 1.860(6) .
P3 Pd3 2.2805(16) .
Pd3 P3 2.2805(16) 2
C11 C16 1.408(8) .
C11 C12 1.420(8) .
C13 C14 1.375(9) .
C13 C12 1.399(8) .
C13 H13 0.9500 .
C14 C15 1.383(9) .
C14 H14 0.9500 .
C15 C16 1.364(9) .
C15 H15 0.9500 .
C16 H16 0.9500 .
C23 C24 1.383(8) .
C23 C22 1.404(8) .
C23 H23 0.9500 .
C22 C21 1.412(8) .
C21 C26 1.398(8) .
C24 C25 1.379(9) .
C24 H24 0.9500 .
C25 C26 1.380(9) .
C25 H25 0.9500 .
C26 H26 0.9500 .
C32 C33 1.401(8) .
C32 C31 1.411(8) .
C31 C36 1.403(8) .
C36 C35 1.389(9) .
C36 H36 0.9500 .
C35 C34 1.376(10) .
C35 H35 0.9500 .
C34 C33 1.354(9) .
C34 H34 0.9500 .
C33 H33 0.9500 .
C41 C46 1.393(8) .
C41 C42 1.405(9) .
C42 C43 1.392(9) .
C43 C44 1.389(9) .
C43 H43 0.9500 .
C44 C45 1.377(10) .
C44 H44 0.9500 .
C45 C46 1.381(9) .
C45 H45 0.9500 .
C46 H46 0.9500 .
C51 C53 1.522(8) .
C51 C54 1.526(9) .
C51 H51 1.0000 .
C52 C55 1.513(9) .
C52 C56 1.534(9) .
C52 H52 1.0000 .
C53 H53A 0.9800 .
C53 H53B 0.9800 .
C53 H53C 0.9800 .
C54 H54A 0.9800 .
C54 H54B 0.9800 .
C54 H54C 0.9800 .
C55 H55A 0.9800 .
C55 H55B 0.9800 .
C55 H55C 0.9800 .
C56 H56A 0.9800 .
C56 H56B 0.9800 .
C56 H56C 0.9800 .
C61 C64 1.526(9) .
C61 C63 1.526(9) .
C61 H61 1.0000 .
C62 C65 1.524(8) .
C62 C66 1.529(8) .
C62 H62 1.0000 .
C63 H63A 0.9800 .
C63 H63B 0.9800 .
C63 H63C 0.9800 .
C64 H64A 0.9800 .
C64 H64B 0.9800 .
C64 H64C 0.9800 .
C65 H65A 0.9800 .
C65 H65B 0.9800 .
C65 H65C 0.9800 .
C66 H66A 0.9800 .
C66 H66B 0.9800 .
C66 H66C 0.9800 .
C71 C74 1.523(10) .
C71 C73 1.533(8) .
C71 H71 1.0000 .
C72 C75 1.516(10) .
C72 C76 1.517(10) .
C72 H72 1.0000 .
C73 H73A 0.9800 .
C73 H73B 0.9800 .
C73 H73C 0.9800 .
C74 H74A 0.9800 .
C74 H74B 0.9800 .
C74 H74C 0.9800 .
C75 H75A 0.9800 .
C75 H75B 0.9800 .
C75 H75C 0.9800 .
C76 H76A 0.9800 .
C76 H76B 0.9800 .
C76 H76C 0.9800 .
C81 C85 1.521(9) .
C81 C86 1.529(9) .
C81 H81 1.0000 .
C82 C84 1.520(9) .
C82 C83 1.524(9) .
C82 H82 1.0000 .
C83 H83A 0.9800 .
C83 H83B 0.9800 .
C83 H83C 0.9800 .
C84 H84A 0.9800 .
C84 H84B 0.9800 .
C84 H84C 0.9800 .
C85 H85A 0.9800 .
C85 H85B 0.9800 .
C85 H85C 0.9800 .
C86 H86A 0.9800 .
C86 H86B 0.9800 .
C86 H86C 0.9800 .
